data_4342898
loop_
_publ_author_name
'Mokhtarzadeh, Charles C.'
'Margulieux, Grant W.'
'Carpenter, Alex E.'
'Weidemann, Nils'
'Moore, Curtis E.'
'Rheingold, Arnold L.'
'Figueroa, Joshua S.'

_publ_section_title
;
 Synthesis and protonation of an encumbered iron tetraisocyanide dianion.
;
_journal_issue 11
_journal_name_full 'Inorganic chemistry'
_journal_page_first 5579
_journal_page_last 5587
_journal_paper_doi 10.1021/acs.inorgchem.5b00730
_journal_volume 54
_journal_year 2015
_chemical_formula_moiety 'C100 H100 Fe N6'
_chemical_formula_sum 'C100 H100 Fe N6'
_chemical_formula_weight 1441.70
_chemical_name_common Fe(N2)(CNArMes2)4
_space_group_crystal_system monoclinic
_space_group_IT_number 15
_space_group_name_Hall '-C 2yc'
_space_group_name_H-M_alt 'C 1 2/c 1'
_symmetry_space_group_name_Hall '-C 2yc'
_symmetry_space_group_name_H-M 'C 1 2/c 1'
_atom_sites_solution_hydrogens geom
_atom_sites_solution_primary iterative
_atom_sites_solution_secondary difmap
_audit_creation_date 2015-03-13
_audit_creation_method
;
Olex2 1.2-beta
(compiled 2015.01.26 svn.r3150 for OlexSys, GUI svn.r4998)
;
_cell_angle_alpha 90
_cell_angle_beta 97.426(6)
_cell_angle_gamma 90
_cell_formula_units_Z 4
_cell_length_a 16.195(2)
_cell_length_b 23.161(3)
_cell_length_c 21.453(3)
_cell_measurement_reflns_used 4453
_cell_measurement_temperature 100
_cell_measurement_theta_max 25.279
_cell_measurement_theta_min 2.328
_cell_volume 7979.4(18)
_computing_cell_refinement 'SAINT v8.34A (Bruker, 2013)'
_computing_data_collection 'APEX2 v2013.6-2 (Bruker, 2013)'
_computing_data_reduction 'SAINT v8.34A (Bruker, 2013)'
_computing_molecular_graphics 'Olex2 (Dolomanov et al., 2009)'
_computing_publication_material 'Olex2 (Dolomanov et al., 2009)'
_computing_structure_refinement 'ShelXL (Sheldrick, 2008)'
_computing_structure_solution 'olex2.solve (Dolomanov et al., 2009)'
_diffrn_ambient_temperature 100
_diffrn_detector 'Bruker APEX-II CCD'
_diffrn_detector_area_resol_mean 7.9
_diffrn_detector_type 'CCD Area Detector'
_diffrn_measured_fraction_theta_full 0.999
_diffrn_measured_fraction_theta_max 0.996
_diffrn_measurement_device 'Kappa Four-Circle Diffractometer'
_diffrn_measurement_device_type 'Bruker APEX II TXS'
_diffrn_measurement_method '\w and \f scans'
_diffrn_radiation_monochromator 'Double Bounce Multilayer Mirrors'
_diffrn_radiation_probe x-ray
_diffrn_radiation_type MoK\a
_diffrn_radiation_wavelength 0.71073
_diffrn_reflns_av_R_equivalents 0.0546
_diffrn_reflns_av_unetI/netI 0.0647
_diffrn_reflns_laue_measured_fraction_full 0.999
_diffrn_reflns_laue_measured_fraction_max 0.996
_diffrn_reflns_limit_h_max 17
_diffrn_reflns_limit_h_min -19
_diffrn_reflns_limit_k_max 27
_diffrn_reflns_limit_k_min -27
_diffrn_reflns_limit_l_max 25
_diffrn_reflns_limit_l_min -18
_diffrn_reflns_number 25105
_diffrn_reflns_point_group_measured_fraction_full 0.999
_diffrn_reflns_point_group_measured_fraction_max 0.996
_diffrn_reflns_theta_full 25.000
_diffrn_reflns_theta_max 25.354
_diffrn_reflns_theta_min 1.543
_diffrn_source 'Micro Focus Rotating Anode'
_diffrn_source_type 'Bruker TXS'
_diffrn_standards_number 0
_exptl_absorpt_coefficient_mu 0.242
_exptl_absorpt_correction_T_max 0.0916
_exptl_absorpt_correction_T_min 0.0591
_exptl_absorpt_correction_type multi-scan
_exptl_absorpt_process_details
;
SADABS-2014/4 (Bruker,2014/4) was used for absorption correction.
wR2(int) was 0.1648 before and 0.0459 after correction.
The Ratio of minimum to maximum transmission is 0.6452.
The \l/2 correction factor is Not present.
;
_exptl_crystal_colour red
_exptl_crystal_colour_primary red
_exptl_crystal_density_diffrn 1.200
_exptl_crystal_description plate
_exptl_crystal_F_000 3072
_exptl_crystal_size_max 0.025
_exptl_crystal_size_mid 0.021
_exptl_crystal_size_min 0.011
_refine_diff_density_max 0.272
_refine_diff_density_min -0.356
_refine_diff_density_rms 0.048
_refine_ls_extinction_method none
_refine_ls_goodness_of_fit_ref 1.016
_refine_ls_hydrogen_treatment constr
_refine_ls_matrix_type full
_refine_ls_number_parameters 496
_refine_ls_number_reflns 7270
_refine_ls_number_restraints 0
_refine_ls_restrained_S_all 1.016
_refine_ls_R_factor_all 0.0778
_refine_ls_R_factor_gt 0.0441
_refine_ls_shift/su_max 0.001
_refine_ls_shift/su_mean 0.000
_refine_ls_structure_factor_coef Fsqd
_refine_ls_weighting_details 'w=1/[\s^2^(Fo^2^)+(0.0475P)^2^+2.3398P] where P=(Fo^2^+2Fc^2^)/3'
_refine_ls_weighting_scheme calc
_refine_ls_wR_factor_gt 0.0935
_refine_ls_wR_factor_ref 0.1046
_reflns_Friedel_coverage 0.000
_reflns_number_gt 5110
_reflns_number_total 7270
_reflns_threshold_expression 'I > 2\s(I)'
_cod_data_source_file ic5b00730_si_002.cif
_cod_data_source_block JFig971
_cod_depositor_comments
;
The following automatic conversions were performed:

'_diffrn_radiation_probe' value 'X-ray' changed to 'x-ray' according
to
/usr/data/users/saulius/crontab/automatic-downloads/rss-feeds/ACS/lib/dictionaries/cif_core.dic
dictionary named 'cif_core.dic' version 2.4.2 from 2011-04-26.

Automatic conversion script
Id: cif_fix_values 3271 2015-04-21 07:52:19Z andrius 

 Adding full bibliography for 4342892--4342900.cif.
;
_cod_original_cell_volume 7979(2)
_cod_database_code 4342898
_shelxl_version_number 2014/6
_shelx_space_group_comment
;
The symmetry employed for this shelxl refinement is uniquely defined
by the following loop, which should always be used as a source of
symmetry information in preference to the above space-group names.
They are only intended as comments.
;
_shelx_estimated_absorpt_t_max 0.997
_shelx_estimated_absorpt_t_min 0.994
_olex2_refinement_description
;
1. Fixed Uiso
 At 1.2 times of:
  All C(H) groups
 At 1.5 times of:
  All C(H,H,H) groups
2.a Aromatic/amide H refined with riding coordinates:
 C5(H5), C6(H6), C7(H7), C11(H11), C13(H13), C20(H20), C22(H22), C29(H29),
 C30(H30), C31(H31), C35(H35), C37(H37), C44(H44), C46(H46)
2.b Idealised Me refined as rotating group:
 C15(H15A,H15B,H15C), C16(H16A,H16B,H16C), C17(H17A,H17B,H17C), C24(H24A,H24B,
 H24C), C25(H25A,H25B,H25C), C26(H26A,H26B,H26C), C39(H39A,H39B,H39C), C40(H40A,
 H40B,H40C), C41(H41A,H41B,H41C), C48(H48A,H48B,H48C), C49(H49A,H49B,H49C),
 C50(H50A,H50B,H50C)
;
_shelx_shelxl_version_number 2014/7
_olex2_submission_special_instructions 'No special instructions were received'

loop_
_space_group_symop_operation_xyz
'x, y, z'
'-x, y, -z+1/2'
'x+1/2, y+1/2, z'
'-x+1/2, y+1/2, -z+1/2'
'-x, -y, -z'
'x, -y, z-1/2'
'-x+1/2, -y+1/2, -z'
'x+1/2, -y+1/2, z-1/2'

loop_
_atom_site_label
_atom_site_type_symbol
_atom_site_fract_x
_atom_site_fract_y
_atom_site_fract_z
_atom_site_U_iso_or_equiv
_atom_site_adp_type
_atom_site_occupancy
_atom_site_site_symmetry_order
_atom_site_calc_flag
_atom_site_refinement_flags_posn
_atom_site_refinement_flags_adp
_atom_site_refinement_flags_occupancy
Fe1 Fe 0.5000 0.75674(2) 0.7500 0.01706(12) Uani 1 2 d S T P
N1 N 0.52581(10) 0.76001(7) 0.61222(7) 0.0198(4) Uani 1 1 d . . .
N2 N 0.66330(11) 0.69579(8) 0.78929(7) 0.0207(4) Uani 1 1 d . . .
N3 N 0.5000 0.83945(12) 0.7500 0.0235(6) Uani 1 2 d S T P
N4 N 0.5000 0.88673(13) 0.7500 0.0306(7) Uani 1 2 d S T P
C1 C 0.51750(13) 0.75762(9) 0.66598(9) 0.0194(5) Uani 1 1 d . . .
C2 C 0.60010(14) 0.72152(9) 0.77343(9) 0.0201(5) Uani 1 1 d . . .
C3 C 0.53031(13) 0.76936(9) 0.54815(9) 0.0206(5) Uani 1 1 d . . .
C4 C 0.50995(13) 0.82424(9) 0.52232(9) 0.0208(5) Uani 1 1 d . . .
C5 C 0.51522(14) 0.83208(10) 0.45835(9) 0.0244(5) Uani 1 1 d . . .
H5 H 0.5006 0.8684 0.4396 0.029 Uiso 1 1 calc R . .
C6 C 0.54123(14) 0.78812(10) 0.42173(9) 0.0257(5) Uani 1 1 d . . .
H6 H 0.5455 0.7946 0.3785 0.031 Uiso 1 1 calc R . .
C7 C 0.56080(14) 0.73516(10) 0.44815(9) 0.0251(5) Uani 1 1 d . . .
H7 H 0.5787 0.7053 0.4226 0.030 Uiso 1 1 calc R . .
C8 C 0.55519(13) 0.72371(9) 0.51131(9) 0.0200(5) Uani 1 1 d . . .
C9 C 0.48335(13) 0.87461(9) 0.55872(9) 0.0213(5) Uani 1 1 d . . .
C10 C 0.40728(13) 0.87351(10) 0.58374(9) 0.0232(5) Uani 1 1 d . . .
C11 C 0.38251(14) 0.92334(10) 0.61361(9) 0.0277(5) Uani 1 1 d . . .
H11 H 0.3313 0.9227 0.6307 0.033 Uiso 1 1 calc R . .
C12 C 0.42955(15) 0.97328(10) 0.61912(10) 0.0277(5) Uani 1 1 d . . .
C13 C 0.50431(14) 0.97325(10) 0.59356(10) 0.0268(5) Uani 1 1 d . . .
H13 H 0.5375 1.0072 0.5966 0.032 Uiso 1 1 calc R . .
C14 C 0.53185(14) 0.92498(10) 0.56370(9) 0.0241(5) Uani 1 1 d . . .
C15 C 0.35001(14) 0.82185(10) 0.57790(10) 0.0296(6) Uani 1 1 d . . .
H15A H 0.3628 0.7974 0.5432 0.044 Uiso 1 1 calc GR . .
H15B H 0.2921 0.8349 0.5696 0.044 Uiso 1 1 calc GR . .
H15C H 0.3579 0.7997 0.6171 0.044 Uiso 1 1 calc GR . .
C16 C 0.40222(16) 1.02644(11) 0.65247(11) 0.0371(6) Uani 1 1 d . . .
H16A H 0.3416 1.0258 0.6517 0.056 Uiso 1 1 calc GR . .
H16B H 0.4185 1.0612 0.6311 0.056 Uiso 1 1 calc GR . .
H16C H 0.4290 1.0266 0.6961 0.056 Uiso 1 1 calc GR . .
C17 C 0.61400(14) 0.92938(10) 0.53719(10) 0.0290(6) Uani 1 1 d . . .
H17A H 0.6398 0.8911 0.5372 0.044 Uiso 1 1 calc GR . .
H17B H 0.6512 0.9558 0.5632 0.044 Uiso 1 1 calc GR . .
H17C H 0.6041 0.9441 0.4940 0.044 Uiso 1 1 calc GR . .
C18 C 0.57359(13) 0.66368(9) 0.53453(9) 0.0212(5) Uani 1 1 d . . .
C19 C 0.65309(14) 0.63976(10) 0.53348(9) 0.0241(5) Uani 1 1 d . . .
C20 C 0.66681(15) 0.58202(10) 0.54912(9) 0.0267(5) Uani 1 1 d . . .
H20 H 0.7213 0.5667 0.5498 0.032 Uiso 1 1 calc R . .
C21 C 0.60368(15) 0.54611(10) 0.56374(9) 0.0265(5) Uani 1 1 d . . .
C22 C 0.52530(15) 0.57034(10) 0.56466(9) 0.0268(5) Uani 1 1 d . . .
H22 H 0.4813 0.5464 0.5750 0.032 Uiso 1 1 calc R . .
C23 C 0.50879(14) 0.62835(10) 0.55104(9) 0.0229(5) Uani 1 1 d . . .
C24 C 0.72460(14) 0.67421(10) 0.51335(10) 0.0294(6) Uani 1 1 d . . .
H24A H 0.7270 0.6681 0.4684 0.044 Uiso 1 1 calc GR . .
H24B H 0.7770 0.6615 0.5374 0.044 Uiso 1 1 calc GR . .
H24C H 0.7161 0.7153 0.5212 0.044 Uiso 1 1 calc GR . .
C25 C 0.61936(17) 0.48297(10) 0.57816(11) 0.0373(6) Uani 1 1 d . . .
H25A H 0.5892 0.4595 0.5447 0.056 Uiso 1 1 calc GR . .
H25B H 0.6000 0.4735 0.6183 0.056 Uiso 1 1 calc GR . .
H25C H 0.6791 0.4750 0.5808 0.056 Uiso 1 1 calc GR . .
C26 C 0.42142(14) 0.65134(10) 0.55180(10) 0.0294(6) Uani 1 1 d . . .
H26A H 0.4164 0.6677 0.5933 0.044 Uiso 1 1 calc GR . .
H26B H 0.3813 0.6198 0.5429 0.044 Uiso 1 1 calc GR . .
H26C H 0.4101 0.6814 0.5197 0.044 Uiso 1 1 calc GR . .
C27 C 0.74698(13) 0.67916(9) 0.79374(9) 0.0202(5) Uani 1 1 d . . .
C28 C 0.76962(13) 0.62282(9) 0.81234(9) 0.0211(5) Uani 1 1 d . . .
C29 C 0.85327(13) 0.60673(10) 0.81282(9) 0.0238(5) Uani 1 1 d . . .
H29 H 0.8698 0.5686 0.8250 0.029 Uiso 1 1 calc R . .
C30 C 0.91190(14) 0.64474(10) 0.79610(10) 0.0280(5) Uani 1 1 d . . .
H30 H 0.9680 0.6327 0.7962 0.034 Uiso 1 1 calc R . .
C31 C 0.88849(14) 0.70083(10) 0.77901(10) 0.0264(5) Uani 1 1 d . . .
H31 H 0.9292 0.7272 0.7681 0.032 Uiso 1 1 calc R . .
C32 C 0.80642(14) 0.71902(10) 0.77760(9) 0.0224(5) Uani 1 1 d . . .
C33 C 0.71097(13) 0.57760(9) 0.83026(9) 0.0199(5) Uani 1 1 d . . .
C34 C 0.65094(13) 0.55292(10) 0.78503(9) 0.0243(5) Uani 1 1 d . . .
C35 C 0.60944(14) 0.50331(10) 0.80035(10) 0.0279(5) Uani 1 1 d . . .
H35 H 0.5696 0.4862 0.7694 0.033 Uiso 1 1 calc R . .
C36 C 0.62436(14) 0.47785(10) 0.85960(10) 0.0275(5) Uani 1 1 d . . .
C37 C 0.68042(14) 0.50527(10) 0.90486(9) 0.0249(5) Uani 1 1 d . . .
H37 H 0.6891 0.4898 0.9462 0.030 Uiso 1 1 calc R . .
C38 C 0.72409(13) 0.55446(9) 0.89147(9) 0.0219(5) Uani 1 1 d . . .
C39 C 0.63295(16) 0.57640(11) 0.71894(10) 0.0362(6) Uani 1 1 d . . .
H39A H 0.5989 0.6114 0.7192 0.054 Uiso 1 1 calc GR . .
H39B H 0.6028 0.5473 0.6917 0.054 Uiso 1 1 calc GR . .
H39C H 0.6855 0.5857 0.7031 0.054 Uiso 1 1 calc GR . .
C40 C 0.58372(16) 0.42130(11) 0.87278(12) 0.0401(6) Uani 1 1 d . . .
H40A H 0.5307 0.4176 0.8453 0.060 Uiso 1 1 calc GR . .
H40B H 0.5735 0.4203 0.9168 0.060 Uiso 1 1 calc GR . .
H40C H 0.6206 0.3893 0.8648 0.060 Uiso 1 1 calc GR . .
C41 C 0.78446(14) 0.58139(10) 0.94269(9) 0.0274(5) Uani 1 1 d . . .
H41A H 0.8412 0.5688 0.9382 0.041 Uiso 1 1 calc GR . .
H41B H 0.7703 0.5694 0.9838 0.041 Uiso 1 1 calc GR . .
H41C H 0.7811 0.6235 0.9393 0.041 Uiso 1 1 calc GR . .
C42 C 0.78300(13) 0.77967(9) 0.76033(10) 0.0224(5) Uani 1 1 d . . .
C43 C 0.80343(13) 0.82460(10) 0.80303(10) 0.0251(5) Uani 1 1 d . . .
C44 C 0.77542(14) 0.88023(10) 0.78645(10) 0.0274(5) Uani 1 1 d . . .
H44 H 0.7904 0.9111 0.8149 0.033 Uiso 1 1 calc R . .
C45 C 0.72634(14) 0.89204(10) 0.72972(10) 0.0259(5) Uani 1 1 d . . .
C46 C 0.71013(14) 0.84710(10) 0.68693(10) 0.0270(5) Uani 1 1 d . . .
H46 H 0.6785 0.8547 0.6473 0.032 Uiso 1 1 calc R . .
C47 C 0.73890(13) 0.79129(10) 0.70048(9) 0.0231(5) Uani 1 1 d . . .
C48 C 0.85481(15) 0.81430(11) 0.86595(10) 0.0340(6) Uani 1 1 d . . .
H48A H 0.8307 0.7823 0.8875 0.051 Uiso 1 1 calc GR . .
H48B H 0.8550 0.8493 0.8916 0.051 Uiso 1 1 calc GR . .
H48C H 0.9120 0.8046 0.8596 0.051 Uiso 1 1 calc GR . .
C49 C 0.69021(16) 0.95079(10) 0.71564(11) 0.0348(6) Uani 1 1 d . . .
H49A H 0.6295 0.9490 0.7141 0.052 Uiso 1 1 calc GR . .
H49B H 0.7044 0.9640 0.6750 0.052 Uiso 1 1 calc GR . .
H49C H 0.7130 0.9778 0.7486 0.052 Uiso 1 1 calc GR . .
C50 C 0.72489(14) 0.74420(10) 0.65202(10) 0.0293(5) Uani 1 1 d . . .
H50A H 0.7785 0.7272 0.6455 0.044 Uiso 1 1 calc GR . .
H50B H 0.6980 0.7604 0.6123 0.044 Uiso 1 1 calc GR . .
H50C H 0.6891 0.7143 0.6666 0.044 Uiso 1 1 calc GR . .

loop_
_atom_site_aniso_label
_atom_site_aniso_U_11
_atom_site_aniso_U_22
_atom_site_aniso_U_33
_atom_site_aniso_U_23
_atom_site_aniso_U_13
_atom_site_aniso_U_12
Fe1 0.0168(2) 0.0197(3) 0.01462(19) 0.000 0.00182(17) 0.000
N1 0.0203(10) 0.0216(10) 0.0179(8) 0.0002(8) 0.0033(7) -0.0007(8)
N2 0.0196(11) 0.0239(11) 0.0182(8) 0.0027(8) 0.0011(8) 0.0037(9)
N3 0.0259(16) 0.0224(17) 0.0221(13) 0.000 0.0033(11) 0.000
N4 0.0383(18) 0.0253(18) 0.0277(14) 0.000 0.0021(13) 0.000
C1 0.0150(11) 0.0183(12) 0.0247(10) 0.0003(9) 0.0014(9) -0.0016(9)
C2 0.0273(14) 0.0204(12) 0.0134(9) 0.0004(9) 0.0062(9) -0.0037(10)
C3 0.0195(12) 0.0258(13) 0.0165(9) 0.0004(9) 0.0026(9) -0.0043(10)
C4 0.0192(12) 0.0218(12) 0.0212(10) -0.0003(9) 0.0021(9) -0.0025(10)
C5 0.0274(13) 0.0236(13) 0.0218(10) 0.0049(10) 0.0021(10) -0.0005(10)
C6 0.0310(14) 0.0309(14) 0.0150(9) 0.0034(10) 0.0022(10) -0.0014(11)
C7 0.0257(13) 0.0275(14) 0.0221(10) -0.0045(10) 0.0038(10) -0.0023(10)
C8 0.0185(12) 0.0220(12) 0.0194(10) -0.0002(9) 0.0022(9) -0.0039(9)
C9 0.0221(13) 0.0232(13) 0.0184(10) 0.0040(9) 0.0011(9) 0.0039(10)
C10 0.0223(13) 0.0273(13) 0.0191(10) 0.0044(10) -0.0005(9) 0.0017(10)
C11 0.0258(13) 0.0358(15) 0.0224(11) 0.0043(10) 0.0070(10) 0.0071(11)
C12 0.0331(15) 0.0282(14) 0.0220(11) 0.0013(10) 0.0047(10) 0.0058(11)
C13 0.0300(14) 0.0230(13) 0.0265(11) 0.0026(10) 0.0001(10) -0.0025(11)
C14 0.0242(13) 0.0276(13) 0.0201(10) 0.0016(10) 0.0016(9) -0.0003(10)
C15 0.0224(13) 0.0350(15) 0.0313(12) 0.0046(11) 0.0034(10) 0.0031(11)
C16 0.0452(16) 0.0330(15) 0.0352(13) -0.0042(11) 0.0131(12) 0.0024(13)
C17 0.0284(14) 0.0283(14) 0.0310(12) -0.0017(10) 0.0064(11) -0.0025(11)
C18 0.0256(13) 0.0228(13) 0.0150(9) -0.0040(9) 0.0020(9) -0.0021(10)
C19 0.0304(14) 0.0261(13) 0.0161(10) -0.0037(9) 0.0046(9) -0.0017(11)
C20 0.0302(14) 0.0303(14) 0.0193(10) -0.0032(10) 0.0025(10) 0.0052(11)
C21 0.0389(15) 0.0237(13) 0.0163(10) -0.0005(9) 0.0009(10) 0.0016(11)
C22 0.0349(15) 0.0250(13) 0.0204(10) 0.0016(10) 0.0034(10) -0.0082(11)
C23 0.0284(13) 0.0238(13) 0.0165(9) -0.0010(9) 0.0029(9) -0.0035(10)
C24 0.0268(14) 0.0285(14) 0.0343(12) -0.0049(11) 0.0096(11) 0.0003(11)
C25 0.0544(18) 0.0283(15) 0.0281(12) 0.0022(11) 0.0011(12) 0.0044(13)
C26 0.0274(14) 0.0297(14) 0.0320(12) 0.0005(11) 0.0068(11) -0.0049(11)
C27 0.0195(12) 0.0248(13) 0.0161(9) -0.0008(9) 0.0020(9) 0.0056(10)
C28 0.0237(13) 0.0225(13) 0.0168(10) -0.0022(9) 0.0013(9) 0.0024(10)
C29 0.0247(13) 0.0214(13) 0.0252(11) -0.0010(10) 0.0027(10) 0.0067(10)
C30 0.0206(13) 0.0328(15) 0.0309(12) -0.0013(11) 0.0044(10) 0.0078(11)
C31 0.0224(13) 0.0294(14) 0.0278(11) -0.0012(11) 0.0048(10) 0.0013(11)
C32 0.0214(13) 0.0257(13) 0.0203(10) -0.0009(9) 0.0030(9) 0.0020(10)
C33 0.0189(12) 0.0204(12) 0.0207(10) -0.0017(9) 0.0031(9) 0.0060(10)
C34 0.0220(13) 0.0263(13) 0.0238(10) -0.0017(10) 0.0004(9) 0.0043(10)
C35 0.0208(13) 0.0311(14) 0.0303(11) -0.0055(11) -0.0024(10) -0.0002(11)
C36 0.0264(14) 0.0257(13) 0.0314(12) 0.0023(10) 0.0070(11) 0.0039(11)
C37 0.0273(13) 0.0281(14) 0.0198(10) 0.0034(10) 0.0044(10) 0.0060(11)
C38 0.0224(12) 0.0217(13) 0.0219(10) -0.0008(9) 0.0042(9) 0.0067(10)
C39 0.0457(16) 0.0360(16) 0.0241(11) -0.0007(11) -0.0055(11) -0.0052(13)
C40 0.0397(16) 0.0378(16) 0.0433(14) 0.0039(13) 0.0073(13) -0.0067(13)
C41 0.0299(14) 0.0300(14) 0.0217(10) -0.0016(10) 0.0012(10) 0.0018(11)
C42 0.0172(12) 0.0234(13) 0.0273(11) 0.0008(10) 0.0055(10) -0.0028(10)
C43 0.0163(12) 0.0294(14) 0.0300(11) -0.0006(11) 0.0045(10) 0.0003(10)
C44 0.0240(13) 0.0258(14) 0.0332(12) -0.0044(10) 0.0064(10) -0.0051(10)
C45 0.0224(13) 0.0230(13) 0.0344(12) 0.0055(10) 0.0111(10) -0.0028(10)
C46 0.0239(13) 0.0318(15) 0.0257(11) 0.0083(10) 0.0045(10) -0.0005(11)
C47 0.0185(12) 0.0261(13) 0.0258(11) 0.0037(10) 0.0070(9) -0.0028(10)
C48 0.0304(14) 0.0349(15) 0.0353(12) -0.0073(11) -0.0014(11) 0.0044(12)
C49 0.0352(15) 0.0254(14) 0.0448(14) 0.0060(12) 0.0093(12) -0.0003(12)
C50 0.0275(13) 0.0364(15) 0.0238(10) 0.0027(11) 0.0026(10) 0.0037(11)

loop_
_atom_type_symbol
_atom_type_description
_atom_type_scat_dispersion_real
_atom_type_scat_dispersion_imag
_atom_type_scat_source
C C 0.0033 0.0016 'International Tables Vol C Tables 4.2.6.8 and 6.1.1.4'
H H 0.0000 0.0000 'International Tables Vol C Tables 4.2.6.8 and 6.1.1.4'
N N 0.0061 0.0033 'International Tables Vol C Tables 4.2.6.8 and 6.1.1.4'
Fe Fe 0.3463 0.8444 'International Tables Vol C Tables 4.2.6.8 and 6.1.1.4'

loop_
_geom_angle_atom_site_label_1
_geom_angle_atom_site_label_2
_geom_angle_atom_site_label_3
_geom_angle
_geom_angle_site_symmetry_1
_geom_angle_site_symmetry_3
C1 Fe1 N3 89.37(7) . .
C1 Fe1 N3 89.37(7) 2_656 .
C1 Fe1 C1 178.74(13) . 2_656
C2 Fe1 N3 116.53(7) 2_656 .
C2 Fe1 N3 116.53(7) . .
C2 Fe1 C1 88.81(8) . 2_656
C2 Fe1 C1 88.81(8) 2_656 .
C2 Fe1 C1 91.75(9) 2_656 2_656
C2 Fe1 C1 91.75(9) . .
C2 Fe1 C2 126.95(14) . 2_656
C1 N1 C3 172.9(2) . .
C2 N2 C27 160.42(19) . .
N4 N3 Fe1 180.0 . .
N1 C1 Fe1 176.99(19) . .
N2 C2 Fe1 176.44(19) . .
N1 C3 C4 119.05(18) . .
N1 C3 C8 119.24(19) . .
C4 C3 C8 121.71(18) . .
C3 C4 C9 124.49(17) . .
C5 C4 C3 117.56(19) . .
C5 C4 C9 117.95(19) . .
C6 C5 C4 121.5(2) . .
C7 C6 C5 119.63(18) . .
C6 C7 C8 122.1(2) . .
C3 C8 C18 124.77(17) . .
C7 C8 C3 117.5(2) . .
C7 C8 C18 117.74(18) . .
C10 C9 C4 120.68(19) . .
C14 C9 C4 119.45(18) . .
C14 C9 C10 119.70(19) . .
C9 C10 C15 122.81(19) . .
C11 C10 C9 118.4(2) . .
C11 C10 C15 118.75(19) . .
C12 C11 C10 122.7(2) . .
C11 C12 C13 117.6(2) . .
C11 C12 C16 121.9(2) . .
C13 C12 C16 120.5(2) . .
C14 C13 C12 121.9(2) . .
C9 C14 C17 122.48(19) . .
C13 C14 C9 119.6(2) . .
C13 C14 C17 117.9(2) . .
C19 C18 C8 120.37(19) . .
C19 C18 C23 119.2(2) . .
C23 C18 C8 120.03(19) . .
C18 C19 C24 122.2(2) . .
C20 C19 C18 119.6(2) . .
C20 C19 C24 118.1(2) . .
C21 C20 C19 122.2(2) . .
C20 C21 C22 117.6(2) . .
C20 C21 C25 121.2(2) . .
C22 C21 C25 121.2(2) . .
C21 C22 C23 122.5(2) . .
C18 C23 C26 121.7(2) . .
C22 C23 C18 118.9(2) . .
C22 C23 C26 119.4(2) . .
N2 C27 C32 119.28(19) . .
C28 C27 N2 119.44(19) . .
C28 C27 C32 121.26(19) . .
C27 C28 C29 117.8(2) . .
C27 C28 C33 125.02(19) . .
C29 C28 C33 117.14(19) . .
C30 C29 C28 121.7(2) . .
C29 C30 C31 119.6(2) . .
C30 C31 C32 121.1(2) . .
C27 C32 C42 121.27(19) . .
C31 C32 C27 118.5(2) . .
C31 C32 C42 120.2(2) . .
C34 C33 C28 120.88(18) . .
C34 C33 C38 119.8(2) . .
C38 C33 C28 118.77(19) . .
C33 C34 C39 122.3(2) . .
C35 C34 C33 119.1(2) . .
C35 C34 C39 118.6(2) . .
C34 C35 C36 122.2(2) . .
C35 C36 C37 117.6(2) . .
C35 C36 C40 120.6(2) . .
C37 C36 C40 121.7(2) . .
C38 C37 C36 122.16(19) . .
C33 C38 C41 121.8(2) . .
C37 C38 C33 119.0(2) . .
C37 C38 C41 119.17(18) . .
C43 C42 C32 120.54(19) . .
C43 C42 C47 120.2(2) . .
C47 C42 C32 119.24(19) . .
C42 C43 C48 121.6(2) . .
C44 C43 C42 118.6(2) . .
C44 C43 C48 119.8(2) . .
C45 C44 C43 122.3(2) . .
C44 C45 C49 121.3(2) . .
C46 C45 C44 117.9(2) . .
C46 C45 C49 120.8(2) . .
C45 C46 C47 121.9(2) . .
C42 C47 C50 120.3(2) . .
C46 C47 C42 118.9(2) . .
C46 C47 C50 120.8(2) . .

loop_
_geom_bond_atom_site_label_1
_geom_bond_atom_site_label_2
_geom_bond_distance
_geom_bond_site_symmetry_2
Fe1 N3 1.916(3) .
Fe1 C1 1.8606(19) 2_656
Fe1 C1 1.8605(19) .
Fe1 C2 1.826(2) .
Fe1 C2 1.826(2) 2_656
N1 C1 1.180(2) .
N1 C3 1.402(2) .
N2 C2 1.195(3) .
N2 C27 1.400(3) .
N3 N4 1.095(3) .
C3 C4 1.409(3) .
C3 C8 1.410(3) .
C4 C5 1.398(3) .
C4 C9 1.498(3) .
C5 C6 1.385(3) .
C6 C7 1.371(3) .
C7 C8 1.395(3) .
C8 C18 1.494(3) .
C9 C10 1.406(3) .
C9 C14 1.403(3) .
C10 C11 1.404(3) .
C10 C15 1.509(3) .
C11 C12 1.382(3) .
C12 C13 1.392(3) .
C12 C16 1.518(3) .
C13 C14 1.390(3) .
C14 C17 1.516(3) .
C18 C19 1.404(3) .
C18 C23 1.412(3) .
C19 C20 1.390(3) .
C19 C24 1.514(3) .
C20 C21 1.385(3) .
C21 C22 1.390(3) .
C21 C25 1.509(3) .
C22 C23 1.394(3) .
C23 C26 1.514(3) .
C27 C28 1.400(3) .
C27 C32 1.409(3) .
C28 C29 1.404(3) .
C28 C33 1.497(3) .
C29 C30 1.376(3) .
C30 C31 1.389(3) .
C31 C32 1.391(3) .
C32 C42 1.489(3) .
C33 C34 1.403(3) .
C33 C38 1.409(3) .
C34 C35 1.392(3) .
C34 C39 1.511(3) .
C35 C36 1.394(3) .
C36 C37 1.394(3) .
C36 C40 1.509(3) .
C37 C38 1.390(3) .
C38 C41 1.508(3) .
C42 C43 1.397(3) .
C42 C47 1.412(3) .
C43 C44 1.397(3) .
C43 C48 1.510(3) .
C44 C45 1.392(3) .
C45 C46 1.390(3) .
C45 C49 1.496(3) .
C46 C47 1.392(3) .
C47 C50 1.504(3) .
